data_7208394
loop_
_publ_author_name
'Zhou, Jian'
'An, Litao'
'Hu, Feilong'
'Liu, Xing'
'Zhao, Rongqing'
'Lin, Jianwu'

_publ_section_title
;
 A series of new lanthanoid thioantimonates: a rare example of
 organic-decorated cationic lanthanoid thioantimonate chains based on
 asymmetric dinuclear lanthanide complexes
;
_journal_issue 17
_journal_name_full CrystEngComm
_journal_page_first 5544
_journal_paper_doi 10.1039/c2ce25680k
_journal_volume 14
_journal_year 2012
_chemical_formula_moiety 'C16 H48 Er2 N10 O2 S8 Sb2, 2(C16 H47 Er2 N10 O S3 Sb), 2(Cl)'
_chemical_formula_sum 'C48 H142 Cl2 Er6 N30 O4 S14 Sb4'
_chemical_formula_weight 3214.16
_chemical_name_systematic
;
?
;
_space_group_IT_number 61
_symmetry_cell_setting orthorhombic
_symmetry_space_group_name_Hall '-P 2ac 2ab'
_symmetry_space_group_name_H-M 'P b c a'
_atom_sites_solution_hydrogens geom
_atom_sites_solution_primary direct
_atom_sites_solution_secondary difmap
_audit_creation_method SHELXL-97
_cell_angle_alpha 90.00
_cell_angle_beta 90.00
_cell_angle_gamma 90.00
_cell_formula_units_Z 4
_cell_length_a 15.548(3)
_cell_length_b 15.682(3)
_cell_length_c 41.220(8)
_cell_measurement_temperature 296(2)
_cell_measurement_theta_max 25.10
_cell_measurement_theta_min 1.64
_cell_volume 10050(3)
_computing_structure_refinement 'SHELXL-97 (Sheldrick, 1997)'
_computing_structure_solution 'SHELXS-97 (Sheldrick, 1990)'
_diffrn_ambient_temperature 296(2)
_diffrn_detector_area_resol_mean 7.31
_diffrn_measured_fraction_theta_full 1.000
_diffrn_measured_fraction_theta_max 1.000
_diffrn_measurement_device_type 'Rigaku Mercury'
_diffrn_measurement_method \w
_diffrn_radiation_monochromator graphite
_diffrn_radiation_source 'fine-focus sealed tube'
_diffrn_radiation_type MoK\a
_diffrn_radiation_wavelength 0.71073
_diffrn_reflns_av_R_equivalents 0.0414
_diffrn_reflns_av_sigmaI/netI 0.0239
_diffrn_reflns_limit_h_max 18
_diffrn_reflns_limit_h_min -14
_diffrn_reflns_limit_k_max 18
_diffrn_reflns_limit_k_min -18
_diffrn_reflns_limit_l_max 49
_diffrn_reflns_limit_l_min -47
_diffrn_reflns_number 54840
_diffrn_reflns_theta_full 25.10
_diffrn_reflns_theta_max 25.10
_diffrn_reflns_theta_min 1.64
_exptl_absorpt_coefficient_mu 6.402
_exptl_absorpt_correction_T_max 0.3231
_exptl_absorpt_correction_T_min 0.0311
_exptl_absorpt_correction_type multi-scan
_exptl_absorpt_process_details 'Jacobson, R. (1998) Private communication'
_exptl_crystal_colour YELLOW
_exptl_crystal_density_diffrn 2.122
_exptl_crystal_density_method 'not measured'
_exptl_crystal_description BLOCK
_exptl_crystal_F_000 6152
_exptl_crystal_size_max 0.70
_exptl_crystal_size_mid 0.11
_exptl_crystal_size_min 0.09
_refine_diff_density_max 2.030
_refine_diff_density_min -1.515
_refine_diff_density_rms 0.156
_refine_ls_extinction_method none
_refine_ls_goodness_of_fit_ref 1.191
_refine_ls_hydrogen_treatment constr
_refine_ls_matrix_type full
_refine_ls_number_parameters 487
_refine_ls_number_reflns 8957
_refine_ls_number_restraints 672
_refine_ls_restrained_S_all 1.185
_refine_ls_R_factor_all 0.0425
_refine_ls_R_factor_gt 0.0365
_refine_ls_shift/su_max 0.001
_refine_ls_shift/su_mean 0.000
_refine_ls_structure_factor_coef Fsqd
_refine_ls_weighting_details 'calc w=1/[\s^2^(Fo^2^)+(0.0187P)^2^+94.2360P] where P=(Fo^2^+2Fc^2^)/3'
_refine_ls_weighting_scheme calc
_refine_ls_wR_factor_gt 0.0774
_refine_ls_wR_factor_ref 0.0800
_reflns_number_gt 8042
_reflns_number_total 8957
_reflns_threshold_expression >2sigma(I)
_cod_data_source_file c2ce25680k.txt
_cod_data_source_block 6
_cod_depositor_comments
;
The following automatic conversions were performed:

'_refine_ls_hydrogen_treatment' value 'CONSTR' changed to 'constr'
according to /home/saulius/struct/CIF-dictionaries/cif_core.dic
dictionary named 'cif_core.dic' version 2.4.1 from 2010-06-29.

Automatic conversion script
Id: cif_fix_values 1891 2012-01-12 08:04:46Z andrius 
;
_cod_original_sg_symbol_Hall '-P 2ac 2ab '
_cod_original_sg_symbol_H-M Pbca
_cod_original_formula_sum 'C48 H142 Cl2 Er6 N30 O4 S14 Sb4 '
_cod_database_code 7208394

loop_
_symmetry_equiv_pos_as_xyz
'x, y, z'
'-x+1/2, -y, z+1/2'
'-x, y+1/2, -z+1/2'
'x+1/2, -y+1/2, -z'
'-x, -y, -z'
'x-1/2, y, -z-1/2'
'x, -y-1/2, z-1/2'
'-x-1/2, y-1/2, z'

loop_
_atom_site_label
_atom_site_type_symbol
_atom_site_fract_x
_atom_site_fract_y
_atom_site_fract_z
_atom_site_U_iso_or_equiv
_atom_site_adp_type
_atom_site_occupancy
_atom_site_symmetry_multiplicity
_atom_site_calc_flag
_atom_site_refinement_flags
Er1 Er 1.09517(2) 0.67240(2) 0.673479(8) 0.02485(8) Uani 1 1 d .
Er2 Er 0.91305(2) 0.49891(2) 0.672949(7) 0.02207(8) Uani 1 1 d .
Er3 Er 0.55499(2) 0.603637(19) 0.497370(7) 0.02034(8) Uani 1 1 d .
Sb1 Sb 1.01284(4) 0.56981(4) 0.751427(12) 0.03777(14) Uani 1 1 d .
Sb2 Sb 0.37444(3) 0.71355(3) 0.428674(11) 0.02191(11) Uani 1 1 d .
S1 S 1.07848(12) 0.50674(13) 0.70364(5) 0.0324(4) Uani 1 1 d .
S2 S 1.03290(18) 0.71417(16) 0.73499(6) 0.0543(7) Uani 1 1 d .
S3 S 0.86784(14) 0.54432(16) 0.73553(5) 0.0435(5) Uani 1 1 d .
S4 S 0.49470(12) 0.62294(12) 0.43142(4) 0.0275(4) Uani 1 1 d .
S5 S 0.29656(15) 0.69265(16) 0.38168(5) 0.0473(6) Uani 1 1 d .
S6 S 0.28940(12) 0.68931(13) 0.47417(5) 0.0322(4) Uani 1 1 d .
S7 S 0.43296(14) 0.84966(12) 0.42719(5) 0.0353(5) Uani 1 1 d .
Cl1 Cl 1.21911(16) 0.37373(17) 0.61807(6) 0.0584(7) Uani 1 1 d .
O2 O 0.5748(3) 0.4626(3) 0.49786(11) 0.0234(10) Uani 1 1 d .
O1 O 0.9840(3) 0.6065(3) 0.64950(11) 0.0281(11) Uani 1 1 d .
N1 N 0.9907(5) 0.7939(4) 0.66450(18) 0.0455(16) Uani 1 1 d U
H1C H 0.9633 0.7852 0.6456 0.055 Uiso 1 1 calc R
H1D H 0.9509 0.7924 0.6803 0.055 Uiso 1 1 calc R
N2 N 1.1642(5) 0.8171(5) 0.68256(18) 0.0456(14) Uani 1 1 d U
H2C H 1.1899 0.8320 0.6636 0.055 Uiso 1 1 calc R
N3 N 1.2406(5) 0.6620(5) 0.70124(18) 0.0488(15) Uani 1 1 d U
H3C H 1.2312 0.6416 0.7216 0.059 Uiso 1 1 calc R
N4 N 1.2019(5) 0.5800(5) 0.64134(17) 0.0478(15) Uani 1 1 d U
H4C H 1.1839 0.5252 0.6439 0.057 Uiso 1 1 calc R
N5 N 1.1210(5) 0.7242(5) 0.61592(17) 0.0453(14) Uani 1 1 d U
H5C H 1.0698 0.7278 0.6058 0.054 Uiso 1 1 calc R
H5D H 1.1429 0.7773 0.6170 0.054 Uiso 1 1 calc R
N6 N 0.7935(4) 0.6084(4) 0.66616(17) 0.0409(15) Uani 1 1 d U
H6C H 0.7959 0.6453 0.6829 0.049 Uiso 1 1 calc R
H6D H 0.8033 0.6382 0.6479 0.049 Uiso 1 1 calc R
N7 N 0.7643(4) 0.4341(4) 0.67981(15) 0.0318(12) Uani 1 1 d U
H7C H 0.7493 0.4122 0.6602 0.038 Uiso 1 1 calc R
N8 N 0.9192(4) 0.3482(4) 0.69506(15) 0.0304(12) Uani 1 1 d U
H8C H 0.9323 0.3538 0.7165 0.036 Uiso 1 1 calc R
N9 N 1.0059(4) 0.4032(4) 0.63816(15) 0.0321(13) Uani 1 1 d U
H9C H 1.0613 0.4149 0.6438 0.039 Uiso 1 1 calc R
N10 N 0.8556(4) 0.4791(4) 0.61532(15) 0.0337(12) Uani 1 1 d U
H10C H 0.8026 0.4563 0.6167 0.040 Uiso 1 1 calc R
H10D H 0.8498 0.5311 0.6063 0.040 Uiso 1 1 calc R
N11 N 0.6792(4) 0.5816(5) 0.45755(16) 0.0372(14) Uani 1 1 d U
H11C H 0.6753 0.5286 0.4494 0.045 Uiso 1 1 calc R
H11D H 0.6725 0.6184 0.4410 0.045 Uiso 1 1 calc R
N12 N 0.7013(4) 0.6023(4) 0.52475(16) 0.0356(13) Uani 1 1 d U
H12C H 0.7176 0.6578 0.5267 0.043 Uiso 1 1 calc R
N13 N 0.5441(4) 0.5879(4) 0.55779(15) 0.0364(13) Uani 1 1 d U
H13C H 0.5367 0.5310 0.5609 0.044 Uiso 1 1 calc R
N14 N 0.4595(4) 0.7196(4) 0.52405(16) 0.0369(13) Uani 1 1 d U
H14C H 0.4051 0.7083 0.5170 0.044 Uiso 1 1 calc R
N15 N 0.6030(4) 0.7545(4) 0.48599(16) 0.0364(13) Uani 1 1 d U
H15C H 0.6608 0.7560 0.4867 0.044 Uiso 1 1 calc R
H15D H 0.5869 0.7682 0.4657 0.044 Uiso 1 1 calc R
C1 C 1.0290(6) 0.8799(6) 0.6639(2) 0.0543(19) Uani 1 1 d U
H1A H 0.9854 0.9225 0.6685 0.065 Uiso 1 1 calc R
H1B H 1.0530 0.8916 0.6426 0.065 Uiso 1 1 calc R
C2 C 1.0989(6) 0.8829(6) 0.6893(2) 0.0536(18) Uani 1 1 d U
H2A H 1.1256 0.9388 0.6893 0.064 Uiso 1 1 calc R
H2B H 1.0740 0.8733 0.7106 0.064 Uiso 1 1 calc R
C3 C 1.2331(7) 0.8150(7) 0.7077(3) 0.0630(19) Uani 1 1 d U
H3A H 1.2685 0.8655 0.7056 0.076 Uiso 1 1 calc R
H3B H 1.2070 0.8156 0.7290 0.076 Uiso 1 1 calc R
C4 C 1.2848(7) 0.7426(7) 0.7046(3) 0.072(2) Uani 1 1 d U
H4A H 1.3216 0.7392 0.7236 0.087 Uiso 1 1 calc R
H4B H 1.3217 0.7502 0.6859 0.087 Uiso 1 1 calc R
C5 C 1.2963(7) 0.5991(8) 0.6843(3) 0.072(2) Uani 1 1 d U
H5A H 1.3553 0.6180 0.6869 0.087 Uiso 1 1 calc R
H5B H 1.2911 0.5455 0.6958 0.087 Uiso 1 1 calc R
C6 C 1.2854(7) 0.5827(8) 0.6537(3) 0.0706(19) Uani 1 1 d U
H6A H 1.3121 0.5280 0.6493 0.085 Uiso 1 1 calc R
H6B H 1.3171 0.6251 0.6415 0.085 Uiso 1 1 calc R
C7 C 1.1980(8) 0.5973(8) 0.6059(3) 0.074(2) Uani 1 1 d U
H7A H 1.2540 0.5840 0.5969 0.089 Uiso 1 1 calc R
H7B H 1.1573 0.5576 0.5965 0.089 Uiso 1 1 calc R
C8 C 1.1773(7) 0.6732(7) 0.5962(2) 0.064(2) Uani 1 1 d U
H8A H 1.1507 0.6676 0.5750 0.077 Uiso 1 1 calc R
H8B H 1.2301 0.7051 0.5932 0.077 Uiso 1 1 calc R
C9 C 0.7059(5) 0.5723(6) 0.6646(2) 0.0417(16) Uani 1 1 d U
H9A H 0.6939 0.5529 0.6427 0.050 Uiso 1 1 calc R
H9B H 0.6641 0.6159 0.6702 0.050 Uiso 1 1 calc R
C10 C 0.6986(5) 0.4986(5) 0.6880(2) 0.0386(16) Uani 1 1 d U
H10A H 0.7071 0.5186 0.7100 0.046 Uiso 1 1 calc R
H10B H 0.6417 0.4735 0.6865 0.046 Uiso 1 1 calc R
C11 C 0.7645(5) 0.3622(5) 0.70282(18) 0.0355(15) Uani 1 1 d U
H11A H 0.7099 0.3324 0.7018 0.043 Uiso 1 1 calc R
H11B H 0.7723 0.3833 0.7247 0.043 Uiso 1 1 calc R
C12 C 0.8362(5) 0.3026(5) 0.6942(2) 0.0380(15) Uani 1 1 d U
H12A H 0.8374 0.2556 0.7095 0.046 Uiso 1 1 calc R
H12B H 0.8266 0.2794 0.6727 0.046 Uiso 1 1 calc R
C13 C 0.9901(6) 0.2970(5) 0.68093(19) 0.0385(15) Uani 1 1 d U
H13A H 0.9805 0.2369 0.6853 0.046 Uiso 1 1 calc R
H13B H 1.0443 0.3133 0.6908 0.046 Uiso 1 1 calc R
C14 C 0.9939(6) 0.3122(5) 0.64423(19) 0.0384(15) Uani 1 1 d U
H14A H 1.0412 0.2802 0.6349 0.046 Uiso 1 1 calc R
H14B H 0.9409 0.2929 0.6342 0.046 Uiso 1 1 calc R
C15 C 0.9985(5) 0.4263(5) 0.60354(18) 0.0346(15) Uani 1 1 d U
H15A H 1.0308 0.3860 0.5905 0.041 Uiso 1 1 calc R
H15B H 1.0229 0.4825 0.6001 0.041 Uiso 1 1 calc R
C16 C 0.9066(5) 0.4261(5) 0.59298(18) 0.0367(16) Uani 1 1 d U
H16A H 0.9021 0.4485 0.5711 0.044 Uiso 1 1 calc R
H16B H 0.8846 0.3682 0.5930 0.044 Uiso 1 1 calc R
C17 C 0.7669(5) 0.5930(6) 0.4711(2) 0.0419(16) Uani 1 1 d U
H17A H 0.7822 0.6530 0.4709 0.050 Uiso 1 1 calc R
H17B H 0.8082 0.5623 0.4579 0.050 Uiso 1 1 calc R
C18 C 0.7690(5) 0.5598(6) 0.5053(2) 0.0413(16) Uani 1 1 d U
H18A H 0.7595 0.4987 0.5053 0.050 Uiso 1 1 calc R
H18B H 0.8249 0.5709 0.5149 0.050 Uiso 1 1 calc R
C19 C 0.6985(6) 0.5676(6) 0.5580(2) 0.0444(16) Uani 1 1 d U
H19A H 0.7518 0.5805 0.5692 0.053 Uiso 1 1 calc R
H19B H 0.6915 0.5062 0.5573 0.053 Uiso 1 1 calc R
C20 C 0.6229(6) 0.6083(6) 0.5757(2) 0.0442(16) Uani 1 1 d U
H20A H 0.6192 0.5862 0.5976 0.053 Uiso 1 1 calc R
H20B H 0.6306 0.6696 0.5768 0.053 Uiso 1 1 calc R
C21 C 0.4666(6) 0.6270(6) 0.5721(2) 0.0474(17) Uani 1 1 d U
H21A H 0.4165 0.5929 0.5667 0.057 Uiso 1 1 calc R
H21B H 0.4721 0.6283 0.5955 0.057 Uiso 1 1 calc R
C22 C 0.4549(6) 0.7137(6) 0.5599(2) 0.0492(17) Uani 1 1 d U
H22A H 0.4988 0.7502 0.5692 0.059 Uiso 1 1 calc R
H22B H 0.3994 0.7348 0.5671 0.059 Uiso 1 1 calc R
C23 C 0.4761(6) 0.8073(6) 0.5141(2) 0.0442(17) Uani 1 1 d U
H23A H 0.4563 0.8461 0.5308 0.053 Uiso 1 1 calc R
H23B H 0.4445 0.8197 0.4943 0.053 Uiso 1 1 calc R
C24 C 0.5693(6) 0.8205(5) 0.5084(2) 0.0439(17) Uani 1 1 d U
H24A H 0.5787 0.8766 0.4991 0.053 Uiso 1 1 calc R
H24B H 0.6000 0.8176 0.5289 0.053 Uiso 1 1 calc R

loop_
_atom_site_aniso_label
_atom_site_aniso_U_11
_atom_site_aniso_U_22
_atom_site_aniso_U_33
_atom_site_aniso_U_23
_atom_site_aniso_U_13
_atom_site_aniso_U_12
Er1 0.02063(17) 0.03096(18) 0.02297(16) -0.00394(13) -0.00003(13) -0.00349(13)
Er2 0.02118(17) 0.02646(17) 0.01857(15) -0.00089(12) -0.00057(12) -0.00098(13)
Er3 0.01850(16) 0.02276(15) 0.01976(15) 0.00147(12) -0.00268(12) -0.00217(12)
Sb1 0.0341(3) 0.0611(4) 0.0181(2) 0.0003(2) -0.0038(2) -0.0105(3)
Sb2 0.0177(2) 0.0264(2) 0.0216(2) 0.00407(18) -0.00224(18) -0.00063(19)
S1 0.0269(10) 0.0427(11) 0.0275(9) 0.0039(8) -0.0036(8) 0.0001(9)
S2 0.0727(17) 0.0522(14) 0.0378(12) -0.0194(11) 0.0223(12) -0.0260(13)
S3 0.0329(11) 0.0701(15) 0.0276(10) -0.0179(10) 0.0054(9) -0.0132(11)
S4 0.0268(10) 0.0332(10) 0.0223(9) 0.0049(7) 0.0005(7) 0.0077(8)
S5 0.0417(13) 0.0650(15) 0.0351(11) 0.0027(10) -0.0179(10) -0.0152(11)
S6 0.0244(10) 0.0382(11) 0.0340(10) 0.0068(8) 0.0092(8) 0.0049(8)
S7 0.0409(12) 0.0272(10) 0.0379(11) 0.0049(8) 0.0060(9) -0.0052(9)
Cl1 0.0478(14) 0.0683(16) 0.0590(15) 0.0113(12) -0.0038(11) 0.0215(12)
O2 0.021(3) 0.023(2) 0.027(3) 0.006(2) -0.002(2) -0.005(2)
O1 0.028(3) 0.032(3) 0.025(3) 0.001(2) -0.004(2) -0.007(2)
N1 0.039(3) 0.044(3) 0.053(3) -0.008(3) -0.004(3) 0.002(3)
N2 0.042(3) 0.048(3) 0.047(3) -0.002(3) -0.005(3) -0.008(3)
N3 0.039(3) 0.059(3) 0.048(3) 0.006(3) -0.009(3) -0.003(3)
N4 0.044(3) 0.056(3) 0.044(3) 0.006(3) 0.007(3) 0.012(3)
N5 0.040(3) 0.054(3) 0.042(3) 0.003(3) 0.001(3) 0.007(3)
N6 0.039(3) 0.042(3) 0.041(3) 0.001(3) 0.001(3) 0.003(3)
N7 0.030(3) 0.037(3) 0.029(3) -0.001(2) -0.002(2) -0.004(2)
N8 0.033(3) 0.034(3) 0.025(3) 0.003(2) -0.003(2) -0.002(2)
N9 0.033(3) 0.035(3) 0.029(3) -0.001(2) 0.003(2) 0.004(2)
N10 0.034(3) 0.038(3) 0.029(3) 0.003(2) -0.002(2) -0.001(2)
N11 0.025(3) 0.046(3) 0.040(3) 0.004(3) -0.001(3) -0.005(3)
N12 0.030(3) 0.039(3) 0.039(3) 0.008(2) -0.008(2) -0.006(2)
N13 0.036(3) 0.044(3) 0.029(3) 0.001(2) -0.004(2) 0.000(3)
N14 0.036(3) 0.040(3) 0.034(3) -0.003(2) -0.004(2) 0.002(3)
N15 0.032(3) 0.041(3) 0.037(3) 0.003(3) -0.002(2) -0.006(3)
C1 0.050(4) 0.049(4) 0.064(4) -0.006(3) 0.002(3) 0.008(3)
C2 0.052(4) 0.049(4) 0.060(4) -0.011(3) 0.000(3) -0.008(3)
C3 0.058(4) 0.066(4) 0.066(4) -0.010(3) -0.015(3) -0.007(3)
C4 0.060(4) 0.078(4) 0.080(4) 0.001(4) -0.015(4) -0.005(4)
C5 0.058(4) 0.091(4) 0.068(4) 0.005(4) -0.006(4) 0.019(4)
C6 0.058(4) 0.081(4) 0.072(4) -0.011(4) 0.001(3) 0.012(3)
C7 0.078(4) 0.082(4) 0.061(4) 0.006(4) 0.019(4) 0.020(4)
C8 0.063(4) 0.081(5) 0.048(4) 0.006(4) 0.006(4) 0.027(4)
C9 0.036(3) 0.046(3) 0.044(3) -0.001(3) -0.003(3) 0.004(3)
C10 0.028(3) 0.049(3) 0.039(3) 0.000(3) 0.000(3) -0.002(3)
C11 0.035(3) 0.042(3) 0.030(3) 0.003(3) -0.001(3) -0.009(3)
C12 0.040(3) 0.037(3) 0.037(3) 0.008(3) -0.004(3) -0.007(3)
C13 0.043(3) 0.034(3) 0.038(3) 0.004(3) -0.004(3) 0.005(3)
C14 0.041(3) 0.038(3) 0.036(3) -0.001(3) 0.002(3) 0.005(3)
C15 0.038(3) 0.034(3) 0.031(3) -0.002(3) 0.006(3) 0.001(3)
C16 0.044(4) 0.040(3) 0.027(3) -0.005(3) 0.000(3) -0.002(3)
C17 0.025(3) 0.051(4) 0.050(3) 0.002(3) 0.002(3) -0.007(3)
C18 0.026(3) 0.047(3) 0.050(3) 0.005(3) -0.013(3) -0.004(3)
C19 0.038(3) 0.053(3) 0.042(3) 0.008(3) -0.017(3) -0.006(3)
C20 0.044(3) 0.053(3) 0.036(3) 0.003(3) -0.010(3) -0.005(3)
C21 0.047(3) 0.057(4) 0.037(3) 0.000(3) 0.005(3) 0.003(3)
C22 0.049(4) 0.052(3) 0.047(3) -0.004(3) 0.005(3) 0.006(3)
C23 0.044(4) 0.045(3) 0.044(3) -0.002(3) -0.001(3) 0.001(3)
C24 0.042(4) 0.036(3) 0.053(4) -0.006(3) -0.006(3) 0.000(3)

loop_
_atom_type_symbol
_atom_type_description
_atom_type_scat_dispersion_real
_atom_type_scat_dispersion_imag
_atom_type_scat_source
C C 0.0033 0.0016 'International Tables Vol C Tables 4.2.6.8 and 6.1.1.4'
H H 0.0000 0.0000 'International Tables Vol C Tables 4.2.6.8 and 6.1.1.4'
N N 0.0061 0.0033 'International Tables Vol C Tables 4.2.6.8 and 6.1.1.4'
O O 0.0106 0.0060 'International Tables Vol C Tables 4.2.6.8 and 6.1.1.4'
S S 0.1246 0.1234 'International Tables Vol C Tables 4.2.6.8 and 6.1.1.4'
Cl Cl 0.1484 0.1585 'International Tables Vol C Tables 4.2.6.8 and 6.1.1.4'
Sb Sb -0.5866 1.5461 'International Tables Vol C Tables 4.2.6.8 and 6.1.1.4'
Er Er -0.2586 4.9576 'International Tables Vol C Tables 4.2.6.8 and 6.1.1.4'

loop_
_geom_angle_atom_site_label_1
_geom_angle_atom_site_label_2
_geom_angle_atom_site_label_3
_geom_angle
_geom_angle_site_symmetry_1
_geom_angle_site_symmetry_3
O1 Er1 N1 77.8(2) . .
O1 Er1 N2 143.4(2) . .
N1 Er1 N2 67.6(2) . .
O1 Er1 N3 148.7(2) . .
N1 Er1 N3 133.3(2) . .
N2 Er1 N3 67.3(2) . .
O1 Er1 N5 81.8(2) . .
N1 Er1 N5 74.0(2) . .
N2 Er1 N5 77.6(2) . .
N3 Er1 N5 107.5(2) . .
O1 Er1 N4 90.6(2) . .
N1 Er1 N4 139.8(2) . .
N2 Er1 N4 107.9(3) . .
N3 Er1 N4 67.7(2) . .
N5 Er1 N4 66.2(2) . .
O1 Er1 S2 103.95(14) . .
N1 Er1 S2 74.55(18) . .
N2 Er1 S2 78.63(18) . .
N3 Er1 S2 85.10(19) . .
N5 Er1 S2 145.90(18) . .
N4 Er1 S2 145.50(17) . .
O1 Er1 S1 72.91(13) . .
N1 Er1 S1 132.97(18) . .
N2 Er1 S1 141.06(17) . .
N3 Er1 S1 80.11(18) . .
N5 Er1 S1 134.70(18) . .
N4 Er1 S1 76.90(18) . .
S2 Er1 S1 77.83(7) . .
O1 Er1 Er2 28.68(12) . .
N1 Er1 Er2 93.33(17) . .
N2 Er1 Er2 157.69(17) . .
N3 Er1 Er2 126.86(18) . .
N5 Er1 Er2 109.31(18) . .
N4 Er1 Er2 94.15(19) . .
S2 Er1 Er2 85.27(5) . .
S1 Er1 Er2 46.79(4) . .
O1 Er2 N9 85.45(19) . .
O1 Er2 N8 147.18(19) . .
N9 Er2 N8 68.2(2) . .
O1 Er2 N7 143.03(19) . .
N9 Er2 N7 110.2(2) . .
N8 Er2 N7 67.8(2) . .
O1 Er2 N6 78.7(2) . .
N9 Er2 N6 139.0(2) . .
N8 Er2 N6 134.1(2) . .
N7 Er2 N6 67.5(2) . .
O1 Er2 N10 82.09(19) . .
N9 Er2 N10 66.5(2) . .
N8 Er2 N10 103.5(2) . .
N7 Er2 N10 74.7(2) . .
N6 Er2 N10 74.0(2) . .
O1 Er2 S3 109.53(13) . .
N9 Er2 S3 145.74(15) . .
N8 Er2 S3 85.09(15) . .
N7 Er2 S3 76.59(15) . .
N6 Er2 S3 75.13(17) . .
N10 Er2 S3 143.96(15) . .
O1 Er2 S1 73.48(13) . .
N9 Er2 S1 76.32(16) . .
N8 Er2 S1 81.24(15) . .
N7 Er2 S1 141.61(14) . .
N6 Er2 S1 132.38(17) . .
N10 Er2 S1 136.74(15) . .
S3 Er2 S1 78.79(6) . .
O1 Er2 Er1 28.79(12) . .
N9 Er2 Er1 90.15(15) . .
N8 Er2 Er1 128.09(14) . .
N7 Er2 Er1 158.81(15) . .
N6 Er2 Er1 93.43(16) . .
N10 Er2 Er1 109.95(15) . .
S3 Er2 Er1 89.98(5) . .
S1 Er2 Er1 47.27(4) . .
O2 Er3 O2 70.7(2) . 5_666
O2 Er3 N13 84.4(2) . .
O2 Er3 N13 79.04(19) 5_666 .
O2 Er3 N15 152.8(2) . .
O2 Er3 N15 134.84(19) 5_666 .
N13 Er3 N15 107.2(2) . .
O2 Er3 N12 82.21(19) . .
O2 Er3 N12 138.71(18) 5_666 .
N13 Er3 N12 67.6(2) . .
N15 Er3 N12 79.9(2) . .
O2 Er3 N11 76.6(2) . .
O2 Er3 N11 131.51(19) 5_666 .
N13 Er3 N11 132.4(2) . .
N15 Er3 N11 77.5(2) . .
N12 Er3 N11 66.9(2) . .
O2 Er3 N14 140.34(19) . .
O2 Er3 N14 77.04(19) 5_666 .
N13 Er3 N14 67.0(2) . .
N15 Er3 N14 65.8(2) . .
N12 Er3 N14 109.3(2) . .
N11 Er3 N14 143.1(2) . .
O2 Er3 S4 99.02(12) . .
O2 Er3 S4 80.90(12) 5_666 .
N13 Er3 S4 157.21(16) . .
N15 Er3 S4 79.80(15) . .
N12 Er3 S4 135.16(15) . .
N11 Er3 S4 69.85(15) . .
N14 Er3 S4 98.02(15) . .
O2 Er3 Er3 35.75(12) . 5_666
O2 Er3 Er3 34.96(12) 5_666 5_666
N13 Er3 Er3 79.83(16) . 5_666
N15 Er3 Er3 167.47(15) . 5_666
N12 Er3 Er3 112.51(15) . 5_666
N11 Er3 Er3 105.64(16) . 5_666
N14 Er3 Er3 109.18(15) . 5_666
S4 Er3 Er3 89.84(4) . 5_666
S3 Sb1 S2 101.83(10) . .
S3 Sb1 S1 96.10(7) . .
S2 Sb1 S1 95.81(7) . .
S5 Sb2 S7 108.31(8) . .
S5 Sb2 S6 110.81(8) . .
S7 Sb2 S6 113.23(7) . .
S5 Sb2 S4 111.83(8) . .
S7 Sb2 S4 104.20(8) . .
S6 Sb2 S4 108.33(7) . .
Sb1 S1 Er2 89.90(6) . .
Sb1 S1 Er1 91.18(7) . .
Er2 S1 Er1 85.94(5) . .
Sb1 S2 Er1 94.63(8) . .
Sb1 S3 Er2 93.40(7) . .
Sb2 S4 Er3 111.49(7) . .
Er3 O2 Er3 109.29(19) . 5_666
Er2 O1 Er1 122.5(2) . .
C1 N1 Er1 115.6(5) . .
C1 N1 H1C 108.4 . .
Er1 N1 H1C 108.4 . .
C1 N1 H1D 108.4 . .
Er1 N1 H1D 108.4 . .
H1C N1 H1D 107.4 . .
C2 N2 C3 112.4(7) . .
C2 N2 Er1 111.3(5) . .
C3 N2 Er1 112.7(6) . .
C2 N2 H2C 106.7 . .
C3 N2 H2C 106.7 . .
Er1 N2 H2C 106.7 . .
C4 N3 C5 110.4(9) . .
C4 N3 Er1 114.2(6) . .
C5 N3 Er1 110.5(6) . .
C4 N3 H3C 107.1 . .
C5 N3 H3C 107.1 . .
Er1 N3 H3C 107.1 . .
C6 N4 C7 113.1(9) . .
C6 N4 Er1 113.3(6) . .
C7 N4 Er1 112.1(6) . .
C6 N4 H4C 105.8 . .
C7 N4 H4C 105.8 . .
Er1 N4 H4C 105.8 . .
C8 N5 Er1 116.5(6) . .
C8 N5 H5C 108.2 . .
Er1 N5 H5C 108.2 . .
C8 N5 H5D 108.2 . .
Er1 N5 H5D 108.2 . .
H5C N5 H5D 107.3 . .
C9 N6 Er2 114.8(5) . .
C9 N6 H6C 108.6 . .
Er2 N6 H6C 108.6 . .
C9 N6 H6D 108.6 . .
Er2 N6 H6D 108.6 . .
H6C N6 H6D 107.5 . .
C11 N7 C10 112.2(6) . .
C11 N7 Er2 112.0(5) . .
C10 N7 Er2 112.4(5) . .
C11 N7 H7C 106.5 . .
C10 N7 H7C 106.5 . .
Er2 N7 H7C 106.5 . .
C12 N8 C13 112.3(6) . .
C12 N8 Er2 114.2(5) . .
C13 N8 Er2 113.0(4) . .
C12 N8 H8C 105.4 . .
C13 N8 H8C 105.4 . .
Er2 N8 H8C 105.4 . .
C14 N9 C15 113.3(6) . .
C14 N9 Er2 114.2(5) . .
C15 N9 Er2 110.9(4) . .
C14 N9 H9C 105.9 . .
C15 N9 H9C 105.9 . .
Er2 N9 H9C 105.9 . .
C16 N10 Er2 117.5(5) . .
C16 N10 H10C 107.9 . .
Er2 N10 H10C 107.9 . .
C16 N10 H10D 107.9 . .
Er2 N10 H10D 107.9 . .
H10C N10 H10D 107.2 . .
C17 N11 Er3 115.8(5) . .
C17 N11 H11C 108.3 . .
Er3 N11 H11C 108.3 . .
C17 N11 H11D 108.3 . .
Er3 N11 H11D 108.3 . .
H11C N11 H11D 107.4 . .
C19 N12 C18 110.9(6) . .
C19 N12 Er3 112.9(5) . .
C18 N12 Er3 113.6(5) . .
C19 N12 H12C 106.3 . .
C18 N12 H12C 106.3 . .
Er3 N12 H12C 106.3 . .
C20 N13 C21 113.0(7) . .
C20 N13 Er3 115.0(5) . .
C21 N13 Er3 114.3(5) . .
C20 N13 H13C 104.3 . .
C21 N13 H13C 104.3 . .
Er3 N13 H13C 104.3 . .
C23 N14 C22 110.4(7) . .
C23 N14 Er3 116.1(5) . .
C22 N14 Er3 114.0(5) . .
C23 N14 H14C 105.0 . .
C22 N14 H14C 105.0 . .
Er3 N14 H14C 105.0 . .
C24 N15 Er3 115.7(5) . .
C24 N15 H15C 108.3 . .
Er3 N15 H15C 108.3 . .
C24 N15 H15D 108.3 . .
Er3 N15 H15D 108.3 . .
H15C N15 H15D 107.4 . .
N1 C1 C2 107.9(8) . .
N1 C1 H1A 110.1 . .
C2 C1 H1A 110.1 . .
N1 C1 H1B 110.1 . .
C2 C1 H1B 110.1 . .
H1A C1 H1B 108.4 . .
N2 C2 C1 110.0(8) . .
N2 C2 H2A 109.7 . .
C1 C2 H2A 109.7 . .
N2 C2 H2B 109.7 . .
C1 C2 H2B 109.7 . .
H2A C2 H2B 108.2 . .
C4 C3 N2 111.8(9) . .
C4 C3 H3A 109.3 . .
N2 C3 H3A 109.3 . .
C4 C3 H3B 109.3 . .
N2 C3 H3B 109.3 . .
H3A C3 H3B 107.9 . .
C3 C4 N3 116.5(9) . .
C3 C4 H4A 108.2 . .
N3 C4 H4A 108.2 . .
C3 C4 H4B 108.2 . .
N3 C4 H4B 108.2 . .
H4A C4 H4B 107.3 . .
C6 C5 N3 120.8(10) . .
C6 C5 H5A 107.1 . .
N3 C5 H5A 107.1 . .
C6 C5 H5B 107.1 . .
N3 C5 H5B 107.1 . .
H5A C5 H5B 106.8 . .
C5 C6 N4 118.9(10) . .
C5 C6 H6A 107.6 . .
N4 C6 H6A 107.6 . .
C5 C6 H6B 107.6 . .
N4 C6 H6B 107.6 . .
H6A C6 H6B 107.0 . .
C8 C7 N4 118.8(10) . .
C8 C7 H7A 107.6 . .
N4 C7 H7A 107.6 . .
C8 C7 H7B 107.6 . .
N4 C7 H7B 107.6 . .
H7A C7 H7B 107.0 . .
C7 C8 N5 119.1(10) . .
C7 C8 H8A 107.5 . .
N5 C8 H8A 107.5 . .
C7 C8 H8B 107.5 . .
N5 C8 H8B 107.5 . .
H8A C8 H8B 107.0 . .
N6 C9 C10 109.6(7) . .
N6 C9 H9A 109.8 . .
C10 C9 H9A 109.8 . .
N6 C9 H9B 109.8 . .
C10 C9 H9B 109.8 . .
H9A C9 H9B 108.2 . .
N7 C10 C9 109.1(7) . .
N7 C10 H10A 109.9 . .
C9 C10 H10A 109.9 . .
N7 C10 H10B 109.9 . .
C9 C10 H10B 109.9 . .
H10A C10 H10B 108.3 . .
N7 C11 C12 109.1(6) . .
N7 C11 H11A 109.9 . .
C12 C11 H11A 109.9 . .
N7 C11 H11B 109.9 . .
C12 C11 H11B 109.9 . .
H11A C11 H11B 108.3 . .
N8 C12 C11 110.1(7) . .
N8 C12 H12A 109.6 . .
C11 C12 H12A 109.6 . .
N8 C12 H12B 109.6 . .
C11 C12 H12B 109.6 . .
H12A C12 H12B 108.2 . .
N8 C13 C14 109.4(6) . .
N8 C13 H13A 109.8 . .
C14 C13 H13A 109.8 . .
N8 C13 H13B 109.8 . .
C14 C13 H13B 109.8 . .
H13A C13 H13B 108.2 . .
N9 C14 C13 109.1(6) . .
N9 C14 H14A 109.9 . .
C13 C14 H14A 109.9 . .
N9 C14 H14B 109.9 . .
C13 C14 H14B 109.9 . .
H14A C14 H14B 108.3 . .
N9 C15 C16 110.9(6) . .
N9 C15 H15A 109.5 . .
C16 C15 H15A 109.5 . .
N9 C15 H15B 109.5 . .
C16 C15 H15B 109.5 . .
H15A C15 H15B 108.1 . .
N10 C16 C15 109.4(6) . .
N10 C16 H16A 109.8 . .
C15 C16 H16A 109.8 . .
N10 C16 H16B 109.8 . .
C15 C16 H16B 109.8 . .
H16A C16 H16B 108.2 . .
N11 C17 C18 109.3(6) . .
N11 C17 H17A 109.8 . .
C18 C17 H17A 109.8 . .
N11 C17 H17B 109.8 . .
C18 C17 H17B 109.8 . .
H17A C17 H17B 108.3 . .
N12 C18 C17 109.7(7) . .
N12 C18 H18A 109.7 . .
C17 C18 H18A 109.7 . .
N12 C18 H18B 109.7 . .
C17 C18 H18B 109.7 . .
H18A C18 H18B 108.2 . .
N12 C19 C20 108.3(7) . .
N12 C19 H19A 110.0 . .
C20 C19 H19A 110.0 . .
N12 C19 H19B 110.0 . .
C20 C19 H19B 110.0 . .
H19A C19 H19B 108.4 . .
N13 C20 C19 108.2(7) . .
N13 C20 H20A 110.1 . .
C19 C20 H20A 110.1 . .
N13 C20 H20B 110.1 . .
C19 C20 H20B 110.1 . .
H20A C20 H20B 108.4 . .
C22 C21 N13 110.5(8) . .
C22 C21 H21A 109.5 . .
N13 C21 H21A 109.5 . .
C22 C21 H21B 109.5 . .
N13 C21 H21B 109.5 . .
H21A C21 H21B 108.1 . .
C21 C22 N14 113.3(7) . .
C21 C22 H22A 108.9 . .
N14 C22 H22A 108.9 . .
C21 C22 H22B 108.9 . .
N14 C22 H22B 108.9 . .
H22A C22 H22B 107.7 . .
N14 C23 C24 110.5(7) . .
N14 C23 H23A 109.6 . .
C24 C23 H23A 109.6 . .
N14 C23 H23B 109.6 . .
C24 C23 H23B 109.6 . .
H23A C23 H23B 108.1 . .
N15 C24 C23 110.2(7) . .
N15 C24 H24A 109.6 . .
C23 C24 H24A 109.6 . .
N15 C24 H24B 109.6 . .
C23 C24 H24B 109.6 . .
H24A C24 H24B 108.1 . .

loop_
_geom_bond_atom_site_label_1
_geom_bond_atom_site_label_2
_geom_bond_distance
_geom_bond_site_symmetry_2
Er1 O1 2.243(5) .
Er1 N1 2.532(7) .
Er1 N2 2.538(7) .
Er1 N3 2.540(7) .
Er1 N5 2.540(7) .
Er1 N4 2.571(7) .
Er1 S2 2.792(2) .
Er1 S1 2.892(2) .
Er1 Er2 3.9269(7) .
Er2 O1 2.235(5) .
Er2 N9 2.529(6) .
Er2 N8 2.535(6) .
Er2 N7 2.542(6) .
Er2 N6 2.546(7) .
Er2 N10 2.557(6) .
Er2 S3 2.767(2) .
Er2 S1 2.869(2) .
Er3 O2 2.233(5) .
Er3 O2 2.278(5) 5_666
Er3 N13 2.508(6) .
Er3 N15 2.525(7) .
Er3 N12 2.539(6) .
Er3 N11 2.558(6) .
Er3 N14 2.593(7) .
Er3 S4 2.8913(19) .
Er3 Er3 3.6791(8) 5_666
Sb1 S3 2.382(2) .
Sb1 S2 2.384(3) .
Sb1 S1 2.429(2) .
Sb2 S5 2.308(2) .
Sb2 S7 2.321(2) .
Sb2 S6 2.3258(19) .
Sb2 S4 2.3512(19) .
O2 Er3 2.278(5) 5_666
N1 C1 1.474(12) .
N1 H1C 0.9000 .
N1 H1D 0.9000 .
N2 C2 1.474(12) .
N2 C3 1.489(12) .
N2 H2C 0.9100 .
N3 C4 1.445(13) .
N3 C5 1.488(13) .
N3 H3C 0.9100 .
N4 C6 1.396(13) .
N4 C7 1.485(12) .
N4 H4C 0.9100 .
N5 C8 1.438(12) .
N5 H5C 0.9000 .
N5 H5D 0.9000 .
N6 C9 1.476(11) .
N6 H6C 0.9000 .
N6 H6D 0.9000 .
N7 C11 1.473(10) .
N7 C10 1.476(10) .
N7 H7C 0.9100 .
N8 C12 1.475(10) .
N8 C13 1.484(10) .
N8 H8C 0.9100 .
N9 C14 1.460(10) .
N9 C15 1.477(9) .
N9 H9C 0.9100 .
N10 C16 1.472(10) .
N10 H10C 0.9000 .
N10 H10D 0.9000 .
N11 C17 1.484(10) .
N11 H11C 0.9000 .
N11 H11D 0.9000 .
N12 C19 1.474(10) .
N12 C18 1.480(11) .
N12 H12C 0.9100 .
N13 C20 1.465(10) .
N13 C21 1.476(11) .
N13 H13C 0.9100 .
N14 C23 1.458(11) .
N14 C22 1.483(11) .
N14 H14C 0.9100 .
N15 C24 1.483(10) .
N15 H15C 0.9000 .
N15 H15D 0.9000 .
C1 C2 1.511(13) .
C1 H1A 0.9700 .
C1 H1B 0.9700 .
C2 H2A 0.9700 .
C2 H2B 0.9700 .
C3 C4 1.397(15) .
C3 H3A 0.9700 .
C3 H3B 0.9700 .
C4 H4A 0.9700 .
C4 H4B 0.9700 .
C5 C6 1.295(14) .
C5 H5A 0.9700 .
C5 H5B 0.9700 .
C6 H6A 0.9700 .
C6 H6B 0.9700 .
C7 C8 1.297(14) .
C7 H7A 0.9700 .
C7 H7B 0.9700 .
C8 H8A 0.9700 .
C8 H8B 0.9700 .
C9 C10 1.510(11) .
C9 H9A 0.9700 .
C9 H9B 0.9700 .
C10 H10A 0.9700 .
C10 H10B 0.9700 .
C11 C12 1.497(11) .
C11 H11A 0.9700 .
C11 H11B 0.9700 .
C12 H12A 0.9700 .
C12 H12B 0.9700 .
C13 C14 1.533(11) .
C13 H13A 0.9700 .
C13 H13B 0.9700 .
C14 H14A 0.9700 .
C14 H14B 0.9700 .
C15 C16 1.494(11) .
C15 H15A 0.9700 .
C15 H15B 0.9700 .
C16 H16A 0.9700 .
C16 H16B 0.9700 .
C17 C18 1.505(11) .
C17 H17A 0.9700 .
C17 H17B 0.9700 .
C18 H18A 0.9700 .
C18 H18B 0.9700 .
C19 C20 1.524(12) .
C19 H19A 0.9700 .
C19 H19B 0.9700 .
C20 H20A 0.9700 .
C20 H20B 0.9700 .
C21 C22 1.461(13) .
C21 H21A 0.9700 .
C21 H21B 0.9700 .
C22 H22A 0.9700 .
C22 H22B 0.9700 .
C23 C24 1.483(12) .
C23 H23A 0.9700 .
C23 H23B 0.9700 .
C24 H24A 0.9700 .
C24 H24B 0.9700 .
